data_7016670
loop_
_publ_author_name
'Grubel, Katarzyna'
'Ingle, Gajendrasingh K.'
'Fuller, Amy L.'
'Arif, Atta M.'
'Berreau, Lisa M.'

_publ_section_title
;
 Influence of water on the formation of O(2)-reactive divalent metal
 enolate complexes of relevance to acireductone dioxygenases.
;
_journal_issue 40
_journal_name_full 'Dalton transactions (Cambridge, England : 2003)'
_journal_page_first 10609
_journal_page_last 10620
_journal_paper_doi 10.1039/c1dt10587f
_journal_volume 40
_journal_year 2011
_chemical_absolute_configuration ad
_chemical_formula_moiety 'C27 H29 N5 Ni O1,2(Cl O4)'
_chemical_formula_sum 'C27 H29 Cl2 N5 Ni O9'
_chemical_formula_weight 697.16
_chemical_name_systematic
;
?
;
_space_group_IT_number 19
_symmetry_cell_setting orthorhombic
_symmetry_space_group_name_Hall 'P 2ac 2ab'
_symmetry_space_group_name_H-M 'P 21 21 21'
_atom_sites_solution_hydrogens geom
_atom_sites_solution_primary direct
_atom_sites_solution_secondary difmap
_audit_creation_method SHELXL-97
_cell_angle_alpha 90.00
_cell_angle_beta 90.00
_cell_angle_gamma 90.00
_cell_formula_units_Z 4
_cell_length_a 9.8884(2)
_cell_length_b 10.8891(2)
_cell_length_c 28.1201(4)
_cell_measurement_reflns_used 27839
_cell_measurement_temperature 150(1)
_cell_measurement_theta_max 27.485
_cell_measurement_theta_min 1.018
_cell_volume 3027.85(9)
_computing_cell_refinement DENZO-SMN
_computing_data_collection 'Nonius COLLECT'
_computing_data_reduction DENZO-SMN
_computing_molecular_graphics 'WinGx, Ortep3'
_computing_structure_refinement 'SHELXL-97 (Sheldrick, 1997)'
_computing_structure_solution SIR97
_diffrn_ambient_temperature 150(1)
_diffrn_measured_fraction_theta_full 0.985
_diffrn_measured_fraction_theta_max 0.985
_diffrn_measurement_device_type 'Nonius KappaCCD Diffractometer'
_diffrn_measurement_method 'Phi and Omega scan'
_diffrn_radiation_monochromator graphite
_diffrn_radiation_source 'fine-focus sealed tube'
_diffrn_radiation_type MoK\a
_diffrn_radiation_wavelength 0.71073
_diffrn_reflns_av_R_equivalents 0.0000
_diffrn_reflns_av_sigmaI/netI 0.0625
_diffrn_reflns_limit_h_max 12
_diffrn_reflns_limit_h_min -12
_diffrn_reflns_limit_k_max 14
_diffrn_reflns_limit_k_min -14
_diffrn_reflns_limit_l_max 36
_diffrn_reflns_limit_l_min -36
_diffrn_reflns_number 6591
_diffrn_reflns_theta_full 27.48
_diffrn_reflns_theta_max 27.48
_diffrn_reflns_theta_min 1.45
_exptl_absorpt_coefficient_mu 0.878
_exptl_absorpt_correction_T_max 0.8440
_exptl_absorpt_correction_T_min 0.7605
_exptl_absorpt_correction_type multi-scan
_exptl_absorpt_process_details 'DENZO-SMN (Otwinowski & Minor, 1997)'
_exptl_crystal_colour purple
_exptl_crystal_density_diffrn 1.529
_exptl_crystal_density_method 'not measured'
_exptl_crystal_description prism
_exptl_crystal_F_000 1440
_exptl_crystal_size_max 0.33
_exptl_crystal_size_mid 0.25
_exptl_crystal_size_min 0.20
_refine_diff_density_max 0.699
_refine_diff_density_min -0.976
_refine_diff_density_rms 0.107
_refine_ls_abs_structure_details 'Flack H D (1983), Acta Cryst. A39, 876-881'
_refine_ls_abs_structure_Flack -0.01(3)
_refine_ls_extinction_coef 0.0074(7)
_refine_ls_extinction_expression Fc^*^=kFc[1+0.001xFc^2^\l^3^/sin(2\q)]^-1/4^
_refine_ls_extinction_method SHELXL
_refine_ls_goodness_of_fit_ref 1.040
_refine_ls_hydrogen_treatment constr
_refine_ls_matrix_type full
_refine_ls_number_parameters 400
_refine_ls_number_reflns 6591
_refine_ls_number_restraints 0
_refine_ls_restrained_S_all 1.040
_refine_ls_R_factor_all 0.1016
_refine_ls_R_factor_gt 0.0654
_refine_ls_shift/su_max 0.000
_refine_ls_shift/su_mean 0.000
_refine_ls_structure_factor_coef Fsqd
_refine_ls_weighting_details 'calc w=1/[\s^2^(Fo^2^)+(0.0485P)^2^+11.9366P] where P=(Fo^2^+2Fc^2^)/3'
_refine_ls_weighting_scheme calc
_refine_ls_wR_factor_gt 0.1377
_refine_ls_wR_factor_ref 0.1667
_reflns_number_gt 5067
_reflns_number_total 6591
_reflns_threshold_expression >2sigma(I)
_cod_data_source_file c1dt10587f.txt
_cod_data_source_block usu160
_cod_depositor_comments
;
The following automatic conversions were performed:

'_symmetry_cell_setting' value 'Orthorhombic' changed to
'orthorhombic' according to
/home/saulius/struct/CIF-dictionaries/cif_core.dic dictionary named
'cif_core.dic' version 2.4.1 from
2010-06-29.

'_exptl_absorpt_correction_type' value 'Multi-scan'
changed to 'multi-scan' according to
/home/saulius/struct/CIF-dictionaries/cif_core.dic dictionary named
'cif_core.dic' version 2.4.1 from 2010-06-29.

Automatic conversion script
Id: cif_fix_values 1715 2011-07-08 13:25:40Z adriana 
;
_cod_original_sg_symbol_H-M P212121
_cod_database_code 7016670

loop_
_symmetry_equiv_pos_as_xyz
'x, y, z'
'-x+1/2, -y, z+1/2'
'x+1/2, -y+1/2, -z'
'-x, y+1/2, -z+1/2'

loop_
_atom_site_label
_atom_site_type_symbol
_atom_site_fract_x
_atom_site_fract_y
_atom_site_fract_z
_atom_site_U_iso_or_equiv
_atom_site_adp_type
_atom_site_occupancy
_atom_site_symmetry_multiplicity
_atom_site_calc_flag
_atom_site_refinement_flags
Ni1 Ni 0.42906(7) 0.41727(7) 0.11460(2) 0.0298(2) Uani 1 1 d .
Cl1 Cl -0.04482(19) 0.3987(2) 0.02928(8) 0.0621(5) Uani 1 1 d .
Cl2 Cl 0.10110(14) 0.91762(15) 0.16304(5) 0.0367(3) Uani 1 1 d .
O1 O 0.2745(5) 0.3128(4) 0.08521(16) 0.0404(11) Uani 1 1 d .
H1A H 0.2388 0.3325 0.0592 0.049 Uiso 1 1 calc R
O2 O 0.0875(6) 0.3642(8) 0.01367(19) 0.098(3) Uani 1 1 d .
O3 O -0.0525(7) 0.3743(9) 0.0806(2) 0.102(3) Uani 1 1 d .
O4 O -0.1420(8) 0.3233(8) 0.0084(3) 0.109(3) Uani 1 1 d .
O5 O -0.0644(16) 0.5176(8) 0.0239(6) 0.220(7) Uani 1 1 d .
O6 O 0.0645(5) 0.7895(4) 0.16453(19) 0.0509(12) Uani 1 1 d .
O7 O 0.1144(6) 0.9645(5) 0.21037(17) 0.0599(15) Uani 1 1 d .
O8 O -0.0026(5) 0.9856(5) 0.13873(19) 0.0571(14) Uani 1 1 d .
O9 O 0.2269(5) 0.9299(5) 0.1375(2) 0.0587(14) Uani 1 1 d .
N1 N 0.5751(5) 0.5427(4) 0.13746(16) 0.0310(11) Uani 1 1 d .
N2 N 0.2977(5) 0.5648(5) 0.12752(16) 0.0313(11) Uani 1 1 d .
N3 N 0.4493(6) 0.5057(5) 0.04901(17) 0.0355(12) Uani 1 1 d .
N4 N 0.3395(5) 0.3614(4) 0.18168(16) 0.0296(11) Uani 1 1 d .
N5 N 0.5651(6) 0.2789(5) 0.10112(17) 0.0364(11) Uani 1 1 d .
C1 C 0.7090(6) 0.5375(6) 0.1287(2) 0.0340(14) Uani 1 1 d .
H1 H 0.7488 0.4598 0.1223 0.041 Uiso 1 1 calc R
C2 C 0.7906(7) 0.6402(6) 0.1285(2) 0.0396(15) Uani 1 1 d .
H2 H 0.8850 0.6330 0.1229 0.048 Uiso 1 1 calc R
C3 C 0.7332(7) 0.7534(6) 0.1366(2) 0.0412(16) Uani 1 1 d .
H3 H 0.7869 0.8257 0.1359 0.049 Uiso 1 1 calc R
C4 C 0.5949(7) 0.7603(6) 0.1458(2) 0.0380(14) Uani 1 1 d .
H4 H 0.5530 0.8375 0.1513 0.046 Uiso 1 1 calc R
C5 C 0.5203(6) 0.6542(6) 0.1468(2) 0.0314(13) Uani 1 1 d .
C6 C 0.3727(6) 0.6500(6) 0.1595(2) 0.0323(13) Uani 1 1 d .
H6A H 0.3625 0.6224 0.1929 0.039 Uiso 1 1 calc R
H6B H 0.3337 0.7334 0.1569 0.039 Uiso 1 1 calc R
C7 C 0.2622(7) 0.6231(6) 0.0815(2) 0.0396(15) Uani 1 1 d .
H7A H 0.2463 0.7119 0.0867 0.047 Uiso 1 1 calc R
H7B H 0.1771 0.5866 0.0695 0.047 Uiso 1 1 calc R
C8 C 0.3724(6) 0.6067(6) 0.0446(2) 0.0347(14) Uani 1 1 d .
C9 C 0.3872(7) 0.6877(6) 0.0069(2) 0.0425(16) Uani 1 1 d .
H9 H 0.3322 0.7591 0.0047 0.051 Uiso 1 1 calc R
C10 C 0.4829(8) 0.6629(7) -0.0271(3) 0.0530(19) Uani 1 1 d .
H10 H 0.4944 0.7170 -0.0533 0.064 Uiso 1 1 calc R
C11 C 0.5622(8) 0.5596(6) -0.0233(2) 0.0481(17) Uani 1 1 d .
H11 H 0.6283 0.5410 -0.0467 0.058 Uiso 1 1 calc R
C12 C 0.5434(8) 0.4831(6) 0.0157(2) 0.0428(16) Uani 1 1 d .
H12 H 0.5990 0.4124 0.0189 0.051 Uiso 1 1 calc R
C13 C 0.1770(6) 0.5143(6) 0.1520(2) 0.0349(14) Uani 1 1 d .
H13A H 0.1117 0.4843 0.1280 0.042 Uiso 1 1 calc R
H13B H 0.1326 0.5803 0.1705 0.042 Uiso 1 1 calc R
C14 C 0.2149(6) 0.4103(6) 0.18492(19) 0.0312(12) Uani 1 1 d .
C15 C 0.1178(7) 0.3657(6) 0.2158(2) 0.0382(15) Uani 1 1 d .
H15 H 0.0328 0.4058 0.2186 0.046 Uiso 1 1 calc R
C16 C 0.1454(7) 0.2631(6) 0.2424(2) 0.0404(15) Uani 1 1 d .
H16 H 0.0784 0.2280 0.2624 0.048 Uiso 1 1 calc R
C17 C 0.2728(7) 0.2122(6) 0.2393(2) 0.0387(15) Uani 1 1 d .
H17 H 0.2939 0.1411 0.2574 0.046 Uiso 1 1 calc R
C18 C 0.3697(6) 0.2633(5) 0.2102(2) 0.0287(13) Uani 1 1 d .
C19 C 0.5103(6) 0.2174(6) 0.2104(2) 0.0298(12) Uani 1 1 d .
C20 C 0.6176(6) 0.2968(6) 0.2156(2) 0.0341(14) Uani 1 1 d .
H20 H 0.6014 0.3825 0.2181 0.041 Uiso 1 1 calc R
C21 C 0.7493(7) 0.2529(6) 0.2173(2) 0.0399(15) Uani 1 1 d .
H21 H 0.8226 0.3088 0.2203 0.048 Uiso 1 1 calc R
C22 C 0.7742(7) 0.1274(6) 0.2144(2) 0.0414(16) Uani 1 1 d .
H22 H 0.8641 0.0968 0.2156 0.050 Uiso 1 1 calc R
C23 C 0.6653(7) 0.0474(6) 0.2098(2) 0.0439(17) Uani 1 1 d .
H23 H 0.6815 -0.0385 0.2082 0.053 Uiso 1 1 calc R
C24 C 0.5344(6) 0.0903(6) 0.20746(19) 0.0340(12) Uani 1 1 d .
H24 H 0.4612 0.0347 0.2039 0.041 Uiso 1 1 calc R
C25 C 0.6423(7) 0.2056(6) 0.0922(2) 0.0389(15) Uani 1 1 d .
C26 C 0.7391(8) 0.1103(7) 0.0813(3) 0.054(2) Uani 1 1 d .
H26A H 0.7958 0.0947 0.1092 0.080 Uiso 1 1 calc R
H26B H 0.7962 0.1366 0.0547 0.080 Uiso 1 1 calc R
H26C H 0.6910 0.0349 0.0726 0.080 Uiso 1 1 calc R
C27 C 0.2353(9) 0.1905(6) 0.0975(3) 0.052(2) Uani 1 1 d .
H27A H 0.2898 0.1317 0.0793 0.077 Uiso 1 1 calc R
H27B H 0.1394 0.1786 0.0899 0.077 Uiso 1 1 calc R
H27C H 0.2498 0.1772 0.1316 0.077 Uiso 1 1 calc R

loop_
_atom_site_aniso_label
_atom_site_aniso_U_11
_atom_site_aniso_U_22
_atom_site_aniso_U_33
_atom_site_aniso_U_23
_atom_site_aniso_U_13
_atom_site_aniso_U_12
Ni1 0.0293(4) 0.0279(4) 0.0323(3) -0.0017(3) 0.0006(3) 0.0012(3)
Cl1 0.0391(10) 0.0657(13) 0.0814(13) -0.0153(11) -0.0102(9) 0.0037(9)
Cl2 0.0342(8) 0.0333(7) 0.0427(7) 0.0042(7) 0.0029(6) 0.0024(7)
O1 0.047(3) 0.034(2) 0.040(2) 0.0010(19) -0.008(2) -0.002(2)
O2 0.050(4) 0.195(8) 0.049(3) 0.005(4) 0.005(3) 0.041(5)
O3 0.068(4) 0.184(8) 0.054(3) -0.042(4) -0.002(3) 0.015(5)
O4 0.095(6) 0.150(8) 0.082(5) -0.009(5) -0.024(4) -0.058(5)
O5 0.208(13) 0.060(5) 0.39(2) 0.072(9) 0.019(15) 0.024(8)
O6 0.039(3) 0.027(2) 0.087(3) 0.001(2) 0.011(3) -0.009(2)
O7 0.075(4) 0.059(3) 0.046(3) -0.008(2) -0.007(3) -0.011(3)
O8 0.051(3) 0.057(3) 0.063(3) 0.013(3) -0.002(3) 0.024(3)
O9 0.042(3) 0.045(3) 0.089(4) 0.018(3) 0.031(3) 0.007(3)
N1 0.028(3) 0.032(3) 0.032(2) -0.0034(19) 0.000(2) 0.002(2)
N2 0.029(2) 0.029(3) 0.036(2) 0.001(2) -0.002(2) -0.005(2)
N3 0.040(3) 0.031(3) 0.036(2) -0.002(2) 0.000(2) 0.005(2)
N4 0.026(3) 0.031(3) 0.032(2) -0.002(2) -0.001(2) -0.003(2)
N5 0.039(3) 0.033(3) 0.037(3) 0.000(2) 0.004(3) 0.004(3)
C1 0.030(3) 0.035(3) 0.037(3) 0.002(3) 0.001(3) 0.006(3)
C2 0.032(3) 0.046(4) 0.041(3) -0.001(3) 0.002(3) 0.000(3)
C3 0.036(4) 0.032(3) 0.056(4) 0.000(3) 0.005(3) -0.008(3)
C4 0.038(4) 0.031(3) 0.045(3) -0.004(3) 0.004(3) -0.002(3)
C5 0.027(3) 0.034(3) 0.033(3) -0.002(3) 0.002(2) 0.000(3)
C6 0.029(3) 0.032(3) 0.036(3) -0.005(3) 0.000(3) 0.002(3)
C7 0.032(3) 0.045(4) 0.042(3) 0.003(3) 0.000(3) 0.004(3)
C8 0.031(3) 0.034(4) 0.039(3) 0.000(3) -0.008(3) -0.001(3)
C9 0.044(4) 0.035(3) 0.048(4) 0.011(3) -0.003(3) 0.008(3)
C10 0.068(5) 0.044(4) 0.047(4) 0.006(3) 0.005(4) -0.001(4)
C11 0.062(5) 0.045(4) 0.037(3) 0.004(3) 0.005(3) 0.011(4)
C12 0.058(5) 0.034(3) 0.036(3) 0.001(3) 0.004(3) 0.004(3)
C13 0.030(3) 0.031(3) 0.043(3) -0.001(3) 0.001(3) 0.002(3)
C14 0.027(3) 0.033(3) 0.033(3) -0.007(3) -0.005(2) -0.003(3)
C15 0.029(3) 0.038(3) 0.047(3) 0.000(3) 0.005(3) 0.003(3)
C16 0.039(4) 0.038(4) 0.044(4) 0.001(3) 0.009(3) -0.005(3)
C17 0.034(3) 0.042(4) 0.040(3) 0.000(3) 0.005(3) -0.001(3)
C18 0.029(3) 0.029(3) 0.028(3) -0.006(2) 0.004(2) -0.001(2)
C19 0.026(3) 0.032(3) 0.031(3) -0.002(3) -0.004(2) 0.002(2)
C20 0.027(3) 0.032(3) 0.043(3) -0.003(3) 0.001(3) 0.001(3)
C21 0.028(3) 0.045(4) 0.047(4) 0.002(3) 0.001(3) -0.001(3)
C22 0.042(4) 0.045(4) 0.037(3) -0.003(3) -0.003(3) 0.010(3)
C23 0.054(4) 0.036(4) 0.042(3) -0.004(3) -0.008(3) 0.014(3)
C24 0.036(3) 0.030(3) 0.036(3) -0.002(3) -0.005(2) 0.005(3)
C25 0.038(4) 0.042(4) 0.037(3) 0.005(3) -0.005(3) 0.007(3)
C26 0.057(5) 0.052(5) 0.052(4) -0.004(3) -0.001(4) 0.021(4)
C27 0.071(5) 0.038(4) 0.046(4) -0.001(3) 0.000(4) -0.026(4)

loop_
_atom_type_symbol
_atom_type_description
_atom_type_scat_dispersion_real
_atom_type_scat_dispersion_imag
_atom_type_scat_source
C C 0.0033 0.0016 'International Tables Vol C Tables 4.2.6.8 and 6.1.1.4'
H H 0.0000 0.0000 'International Tables Vol C Tables 4.2.6.8 and 6.1.1.4'
N N 0.0061 0.0033 'International Tables Vol C Tables 4.2.6.8 and 6.1.1.4'
O O 0.0106 0.0060 'International Tables Vol C Tables 4.2.6.8 and 6.1.1.4'
Cl Cl 0.1484 0.1585 'International Tables Vol C Tables 4.2.6.8 and 6.1.1.4'
Ni Ni 0.3393 1.1124 'International Tables Vol C Tables 4.2.6.8 and 6.1.1.4'

loop_
_geom_angle_atom_site_label_1
_geom_angle_atom_site_label_2
_geom_angle_atom_site_label_3
_geom_angle
N5 Ni1 O1 90.4(2)
N5 Ni1 N1 94.8(2)
O1 Ni1 N1 171.61(18)
N5 Ni1 N3 96.43(19)
O1 Ni1 N3 88.37(19)
N1 Ni1 N3 84.5(2)
N5 Ni1 N2 177.2(2)
O1 Ni1 N2 91.86(18)
N1 Ni1 N2 82.77(18)
N3 Ni1 N2 81.92(19)
N5 Ni1 N4 102.82(19)
O1 Ni1 N4 83.81(18)
N1 Ni1 N4 101.40(18)
N3 Ni1 N4 159.22(19)
N2 Ni1 N4 79.13(19)
O5 Cl1 O4 115.4(9)
O5 Cl1 O2 110.9(8)
O4 Cl1 O2 110.3(5)
O5 Cl1 O3 106.5(9)
O4 Cl1 O3 105.8(5)
O2 Cl1 O3 107.5(4)
O7 Cl2 O8 108.9(3)
O7 Cl2 O6 110.0(3)
O8 Cl2 O6 109.5(3)
O7 Cl2 O9 110.5(4)
O8 Cl2 O9 109.3(3)
O6 Cl2 O9 108.7(3)
C27 O1 Ni1 127.9(4)
C27 O1 H1A 109.5
Ni1 O1 H1A 121.1
C1 N1 C5 117.8(5)
C1 N1 Ni1 126.5(4)
C5 N1 Ni1 111.6(4)
C7 N2 C13 111.8(5)
C7 N2 C6 112.2(5)
C13 N2 C6 110.6(5)
C7 N2 Ni1 108.9(4)
C13 N2 Ni1 107.2(4)
C6 N2 Ni1 105.9(3)
C12 N3 C8 118.5(5)
C12 N3 Ni1 126.7(4)
C8 N3 Ni1 113.9(4)
C14 N4 C18 118.0(5)
C14 N4 Ni1 108.8(4)
C18 N4 Ni1 129.7(4)
C25 N5 Ni1 177.1(5)
N1 C1 C2 122.7(6)
N1 C1 H1 118.6
C2 C1 H1 118.6
C3 C2 C1 119.0(6)
C3 C2 H2 120.5
C1 C2 H2 120.5
C2 C3 C4 118.9(6)
C2 C3 H3 120.5
C4 C3 H3 120.5
C5 C4 C3 119.1(6)
C5 C4 H4 120.4
C3 C4 H4 120.4
N1 C5 C4 122.3(5)
N1 C5 C6 114.0(5)
C4 C5 C6 123.6(6)
N2 C6 C5 111.0(5)
N2 C6 H6A 109.4
C5 C6 H6A 109.4
N2 C6 H6B 109.4
C5 C6 H6B 109.4
H6A C6 H6B 108.0
N2 C7 C8 112.1(5)
N2 C7 H7A 109.2
C8 C7 H7A 109.2
N2 C7 H7B 109.2
C8 C7 H7B 109.2
H7A C7 H7B 107.9
N3 C8 C9 122.2(6)
N3 C8 C7 116.1(5)
C9 C8 C7 121.6(6)
C10 C9 C8 118.7(6)
C10 C9 H9 120.7
C8 C9 H9 120.7
C9 C10 C11 119.9(7)
C9 C10 H10 120.0
C11 C10 H10 120.0
C10 C11 C12 118.4(7)
C10 C11 H11 120.8
C12 C11 H11 120.8
N3 C12 C11 122.2(6)
N3 C12 H12 118.9
C11 C12 H12 118.9
N2 C13 C14 111.2(5)
N2 C13 H13A 109.4
C14 C13 H13A 109.4
N2 C13 H13B 109.4
C14 C13 H13B 109.4
H13A C13 H13B 108.0
N4 C14 C15 122.7(6)
N4 C14 C13 118.8(5)
C15 C14 C13 118.4(5)
C16 C15 C14 119.3(6)
C16 C15 H15 120.3
C14 C15 H15 120.3
C15 C16 C17 118.4(6)
C15 C16 H16 120.8
C17 C16 H16 120.8
C18 C17 C16 120.7(6)
C18 C17 H17 119.7
C16 C17 H17 119.7
N4 C18 C17 120.8(6)
N4 C18 C19 118.2(5)
C17 C18 C19 120.9(6)
C20 C19 C24 119.6(6)
C20 C19 C18 120.9(5)
C24 C19 C18 119.5(5)
C19 C20 C21 120.7(6)
C19 C20 H20 119.7
C21 C20 H20 119.7
C20 C21 C22 120.2(7)
C20 C21 H21 119.9
C22 C21 H21 119.9
C21 C22 C23 118.9(6)
C21 C22 H22 120.5
C23 C22 H22 120.5
C24 C23 C22 121.3(6)
C24 C23 H23 119.4
C22 C23 H23 119.4
C23 C24 C19 119.4(6)
C23 C24 H24 120.3
C19 C24 H24 120.3
N5 C25 C26 178.8(8)
C25 C26 H26A 109.5
C25 C26 H26B 109.5
H26A C26 H26B 109.5
C25 C26 H26C 109.5
H26A C26 H26C 109.5
H26B C26 H26C 109.5
O1 C27 H27A 109.5
O1 C27 H27B 109.5
H27A C27 H27B 109.5
O1 C27 H27C 109.5
H27A C27 H27C 109.5
H27B C27 H27C 109.5

loop_
_geom_bond_atom_site_label_1
_geom_bond_atom_site_label_2
_geom_bond_distance
Ni1 N5 2.055(5)
Ni1 O1 2.077(5)
Ni1 N1 2.089(5)
Ni1 N3 2.090(5)
Ni1 N2 2.097(5)
Ni1 N4 2.170(5)
Cl1 O5 1.318(9)
Cl1 O4 1.393(7)
Cl1 O2 1.430(6)
Cl1 O3 1.470(7)
Cl2 O7 1.432(5)
Cl2 O8 1.438(5)
Cl2 O6 1.442(4)
Cl2 O9 1.442(5)
O1 C27 1.430(8)
O1 H1A 0.8400
N1 C1 1.348(8)
N1 C5 1.355(8)
N2 C7 1.483(7)
N2 C13 1.483(8)
N2 C6 1.489(7)
N3 C12 1.343(8)
N3 C8 1.343(8)
N4 C14 1.345(7)
N4 C18 1.368(8)
N5 C25 1.133(8)
C1 C2 1.380(9)
C1 H1 0.9500
C2 C3 1.376(9)
C2 H2 0.9500
C3 C4 1.393(9)
C3 H3 0.9500
C4 C5 1.372(9)
C4 H4 0.9500
C5 C6 1.503(8)
C6 H6A 0.9900
C6 H6B 0.9900
C7 C8 1.516(9)
C7 H7A 0.9900
C7 H7B 0.9900
C8 C9 1.386(9)
C9 C10 1.373(10)
C9 H9 0.9500
C10 C11 1.376(10)
C10 H10 0.9500
C11 C12 1.389(9)
C11 H11 0.9500
C12 H12 0.9500
C13 C14 1.511(9)
C13 H13A 0.9900
C13 H13B 0.9900
C14 C15 1.384(8)
C15 C16 1.371(9)
C15 H15 0.9500
C16 C17 1.380(9)
C16 H16 0.9500
C17 C18 1.378(9)
C17 H17 0.9500
C18 C19 1.478(8)
C19 C20 1.377(8)
C19 C24 1.406(9)
C20 C21 1.388(9)
C20 H20 0.9500
C21 C22 1.391(10)
C21 H21 0.9500
C22 C23 1.392(10)
C22 H22 0.9500
C23 C24 1.377(9)
C23 H23 0.9500
C24 H24 0.9500
C25 C26 1.445(10)
C26 H26A 0.9800
C26 H26B 0.9800
C26 H26C 0.9800
C27 H27A 0.9800
C27 H27B 0.9800
C27 H27C 0.9800

loop_
_geom_hbond_atom_site_label_D
_geom_hbond_atom_site_label_H
_geom_hbond_atom_site_label_A
_geom_hbond_distance_DH
_geom_hbond_distance_HA
_geom_hbond_distance_DA
_geom_hbond_angle_DHA
O1 H1A O2 0.84 2.00 2.789(7) 156.4

loop_
_geom_torsion_atom_site_label_1
_geom_torsion_atom_site_label_2
_geom_torsion_atom_site_label_3
_geom_torsion_atom_site_label_4
_geom_torsion
N5 Ni1 O1 C27 53.9(6)
N1 Ni1 O1 C27 -177.8(12)
N3 Ni1 O1 C27 150.3(6)
N2 Ni1 O1 C27 -127.9(5)
N4 Ni1 O1 C27 -49.0(5)
N5 Ni1 N1 C1 19.0(5)
O1 Ni1 N1 C1 -109.1(13)
N3 Ni1 N1 C1 -77.1(5)
N2 Ni1 N1 C1 -159.6(5)
N4 Ni1 N1 C1 123.1(5)
N5 Ni1 N1 C5 175.6(4)
O1 Ni1 N1 C5 47.5(15)
N3 Ni1 N1 C5 79.6(4)
N2 Ni1 N1 C5 -3.0(4)
N4 Ni1 N1 C5 -80.3(4)
N5 Ni1 N2 C7 71(4)
O1 Ni1 N2 C7 -71.7(4)
N1 Ni1 N2 C7 101.9(4)
N3 Ni1 N2 C7 16.4(4)
N4 Ni1 N2 C7 -155.0(4)
N5 Ni1 N2 C13 -168(4)
O1 Ni1 N2 C13 49.5(4)
N1 Ni1 N2 C13 -137.0(4)
N3 Ni1 N2 C13 137.6(4)
N4 Ni1 N2 C13 -33.9(4)
N5 Ni1 N2 C6 -50(4)
O1 Ni1 N2 C6 167.5(4)
N1 Ni1 N2 C6 -18.9(4)
N3 Ni1 N2 C6 -104.4(4)
N4 Ni1 N2 C6 84.2(4)
N5 Ni1 N3 C12 -10.5(6)
O1 Ni1 N3 C12 -100.7(6)
N1 Ni1 N3 C12 83.7(6)
N2 Ni1 N3 C12 167.1(6)
N4 Ni1 N3 C12 -168.5(5)
N5 Ni1 N3 C8 -179.4(4)
O1 Ni1 N3 C8 90.4(4)
N1 Ni1 N3 C8 -85.2(4)
N2 Ni1 N3 C8 -1.7(4)
N4 Ni1 N3 C8 22.6(8)
N5 Ni1 N4 C14 -154.1(4)
O1 Ni1 N4 C14 -65.1(4)
N1 Ni1 N4 C14 108.2(4)
N3 Ni1 N4 C14 3.4(8)
N2 Ni1 N4 C14 28.0(4)
N5 Ni1 N4 C18 3.6(5)
O1 Ni1 N4 C18 92.6(5)
N1 Ni1 N4 C18 -94.1(5)
N3 Ni1 N4 C18 161.1(5)
N2 Ni1 N4 C18 -174.3(5)
O1 Ni1 N5 C25 107(11)
N1 Ni1 N5 C25 -66(11)
N3 Ni1 N5 C25 19(11)
N2 Ni1 N5 C25 -36(14)
N4 Ni1 N5 C25 -169(11)
C5 N1 C1 C2 -0.5(9)
Ni1 N1 C1 C2 154.8(5)
N1 C1 C2 C3 -1.4(10)
C1 C2 C3 C4 1.5(10)
C2 C3 C4 C5 0.4(10)
C1 N1 C5 C4 2.5(9)
Ni1 N1 C5 C4 -156.4(5)
C1 N1 C5 C6 -176.0(5)
Ni1 N1 C5 C6 25.2(6)
C3 C4 C5 N1 -2.4(10)
C3 C4 C5 C6 175.9(6)
C7 N2 C6 C5 -81.7(6)
C13 N2 C6 C5 152.7(5)
Ni1 N2 C6 C5 37.0(6)
N1 C5 C6 N2 -43.1(7)
C4 C5 C6 N2 138.4(6)
C13 N2 C7 C8 -146.0(5)
C6 N2 C7 C8 89.1(6)
Ni1 N2 C7 C8 -27.7(6)
C12 N3 C8 C9 0.0(9)
Ni1 N3 C8 C9 169.8(5)
C12 N3 C8 C7 176.3(6)
Ni1 N3 C8 C7 -13.8(7)
N2 C7 C8 N3 28.4(8)
N2 C7 C8 C9 -155.2(6)
N3 C8 C9 C10 0.6(10)
C7 C8 C9 C10 -175.5(6)
C8 C9 C10 C11 -0.4(11)
C9 C10 C11 C12 -0.5(12)
C8 N3 C12 C11 -0.9(10)
Ni1 N3 C12 C11 -169.3(5)
C10 C11 C12 N3 1.2(11)
C7 N2 C13 C14 154.4(5)
C6 N2 C13 C14 -79.8(6)
Ni1 N2 C13 C14 35.1(6)
C18 N4 C14 C15 0.3(8)
Ni1 N4 C14 C15 161.0(5)
C18 N4 C14 C13 -176.8(5)
Ni1 N4 C14 C13 -16.1(6)
N2 C13 C14 N4 -12.6(8)
N2 C13 C14 C15 170.2(5)
N4 C14 C15 C16 -4.0(9)
C13 C14 C15 C16 173.1(6)
C14 C15 C16 C17 3.8(10)
C15 C16 C17 C18 0.0(10)
C14 N4 C18 C17 3.5(8)
Ni1 N4 C18 C17 -152.5(5)
C14 N4 C18 C19 -173.8(5)
Ni1 N4 C18 C19 30.2(7)
C16 C17 C18 N4 -3.7(10)
C16 C17 C18 C19 173.5(6)
N4 C18 C19 C20 48.4(8)
C17 C18 C19 C20 -129.0(6)
N4 C18 C19 C24 -134.5(6)
C17 C18 C19 C24 48.2(8)
C24 C19 C20 C21 1.0(9)
C18 C19 C20 C21 178.1(6)
C19 C20 C21 C22 -1.1(10)
C20 C21 C22 C23 0.2(10)
C21 C22 C23 C24 0.7(10)
C22 C23 C24 C19 -0.9(10)
C20 C19 C24 C23 0.0(9)
C18 C19 C24 C23 -177.2(6)
Ni1 N5 C25 C26 -162(31)
